data_7002335
loop_
_publ_author_name
'Wriedt, Mario'
'Sellmer, Sina'
'N\"ather, Christian'

_publ_section_title
;
 Coordination polymer changing its magnetic properties and colour by
 thermal decomposition: synthesis, structure and properties of new
 thiocyanato iron(ii) coordination polymers based on
 4,4'-bipyridine as ligand
;
_journal_issue 38
_journal_name_full 'Dalton Transactions'
_journal_page_first 7975
_journal_page_last 7984
_journal_paper_doi 10.1039/b907645j
_journal_year 2009
_chemical_formula_moiety 'C12 H8 Fe N4 S2'
_chemical_formula_sum 'C12 H8 Fe N4 S2'
_chemical_formula_weight 328.19
_chemical_name_systematic
;
poly[bis(\m2-thiocyanato-N,S)-(\m2-4,4'-bipyridine-N,N')-iron(II)]
;
_space_group_IT_number 15
_symmetry_cell_setting monoclinic
_symmetry_space_group_name_Hall '-C 2yc'
_symmetry_space_group_name_H-M 'C 1 2/c 1'
_atom_sites_solution_hydrogens geom
_atom_sites_solution_primary direct
_atom_sites_solution_secondary difmap
_audit_creation_method SHELXL-97
_cell_angle_alpha 90.00
_cell_angle_beta 112.087(9)
_cell_angle_gamma 90.00
_cell_formula_units_Z 4
_cell_length_a 11.1738(10)
_cell_length_b 11.5606(12)
_cell_length_c 11.4572(10)
_cell_measurement_reflns_used 8000
_cell_measurement_temperature 293(2)
_cell_measurement_theta_max 27.7
_cell_measurement_theta_min 5.7
_cell_volume 1371.4(2)
_computing_structure_refinement 'SHELXL-97 (Sheldrick, 1997)'
_computing_structure_solution 'SHELXS-97 (Sheldrick, 1990)'
_diffrn_ambient_temperature 293(2)
_diffrn_measured_fraction_theta_full 0.993
_diffrn_measured_fraction_theta_max 0.993
_diffrn_measurement_device_type 'STOE IPDS-1'
_diffrn_measurement_method 'Phi scans'
_diffrn_radiation_monochromator graphite
_diffrn_radiation_source 'fine-focus sealed tube'
_diffrn_radiation_type MoK\a
_diffrn_radiation_wavelength 0.71073
_diffrn_reflns_av_R_equivalents 0.0335
_diffrn_reflns_av_sigmaI/netI 0.0251
_diffrn_reflns_limit_h_max 14
_diffrn_reflns_limit_h_min -13
_diffrn_reflns_limit_k_max 15
_diffrn_reflns_limit_k_min -15
_diffrn_reflns_limit_l_max 14
_diffrn_reflns_limit_l_min -14
_diffrn_reflns_number 6331
_diffrn_reflns_theta_full 27.81
_diffrn_reflns_theta_max 27.81
_diffrn_reflns_theta_min 2.64
_diffrn_standards_decay_% 0
_diffrn_standards_interval_time 0
_diffrn_standards_number 0
_exptl_absorpt_coefficient_mu 1.393
_exptl_absorpt_correction_T_max 0.879
_exptl_absorpt_correction_T_min 0.822
_exptl_absorpt_correction_type numerical
_exptl_absorpt_process_details 'X-Shape (STOE, 1998)'
_exptl_crystal_colour yellow
_exptl_crystal_density_diffrn 1.590
_exptl_crystal_density_method 'not measured'
_exptl_crystal_description block
_exptl_crystal_F_000 664
_exptl_crystal_size_max 0.15
_exptl_crystal_size_mid 0.12
_exptl_crystal_size_min 0.09
_refine_diff_density_max 0.380
_refine_diff_density_min -0.453
_refine_diff_density_rms 0.073
_refine_ls_extinction_coef 0.0063(13)
_refine_ls_extinction_expression Fc^*^=kFc[1+0.001xFc^2^\l^3^/sin(2\q)]^-1/4^
_refine_ls_extinction_method SHELXL
_refine_ls_goodness_of_fit_ref 1.035
_refine_ls_hydrogen_treatment constr
_refine_ls_matrix_type full
_refine_ls_number_parameters 90
_refine_ls_number_reflns 1623
_refine_ls_number_restraints 0
_refine_ls_restrained_S_all 1.035
_refine_ls_R_factor_all 0.0440
_refine_ls_R_factor_gt 0.0325
_refine_ls_shift/su_max 0.000
_refine_ls_shift/su_mean 0.000
_refine_ls_structure_factor_coef Fsqd
_refine_ls_weighting_details 'calc w=1/[\s^2^(Fo^2^)+(0.0524P)^2^+0.9860P] where P=(Fo^2^+2Fc^2^)/3'
_refine_ls_weighting_scheme calc
_refine_ls_wR_factor_gt 0.0818
_refine_ls_wR_factor_ref 0.0871
_reflns_number_gt 1309
_reflns_number_total 1623
_reflns_threshold_expression >2sigma(I)
_cod_data_source_file b907645j.txt
_cod_data_source_block for_compound_3
_cod_original_sg_symbol_H-M C2/c
_cod_database_code 7002335

loop_
_symmetry_equiv_pos_as_xyz
'x, y, z'
'-x, y, -z+1/2'
'x+1/2, y+1/2, z'
'-x+1/2, y+1/2, -z+1/2'
'-x, -y, -z'
'x, -y, z-1/2'
'-x+1/2, -y+1/2, -z'
'x+1/2, -y+1/2, z-1/2'

loop_
_atom_site_label
_atom_site_type_symbol
_atom_site_fract_x
_atom_site_fract_y
_atom_site_fract_z
_atom_site_U_iso_or_equiv
_atom_site_adp_type
_atom_site_occupancy
_atom_site_symmetry_multiplicity
_atom_site_calc_flag
_atom_site_refinement_flags
_atom_site_disorder_assembly
_atom_site_disorder_group
Fe1 Fe 0.5000 0.01523(3) 0.7500 0.02023(16) Uani 1 2 d S . .
N1 N 0.5000 0.20682(19) 0.7500 0.0236(5) Uani 1 2 d S . .
N2 N 0.5000 0.8224(2) 0.7500 0.0303(6) Uani 1 2 d S . .
C1 C 0.5790(2) 0.26766(18) 0.7094(2) 0.0315(5) Uani 1 1 d . . .
H1 H 0.6351 0.2275 0.6813 0.038 Uiso 1 1 calc R . .
C2 C 0.5811(2) 0.38761(17) 0.7073(2) 0.0310(5) Uani 1 1 d . . .
H2 H 0.6368 0.4259 0.6773 0.037 Uiso 1 1 calc R . .
C3 C 0.5000 0.4503(2) 0.7500 0.0219(5) Uani 1 2 d S . .
C4 C 0.5000 0.5787(2) 0.7500 0.0252(6) Uani 1 2 d S . .
C5 C 0.4757(3) 0.64152(18) 0.8419(2) 0.0377(6) Uani 1 1 d . . .
H5 H 0.4583 0.6034 0.9053 0.045 Uiso 1 1 calc R . .
C6 C 0.4774(3) 0.76106(19) 0.8387(2) 0.0410(6) Uani 1 1 d . . .
H6 H 0.4619 0.8012 0.9019 0.049 Uiso 1 1 calc R . .
N11 N 0.38291(18) -0.01469(14) 0.35795(18) 0.0250(4) Uani 1 1 d . . .
C11 C 0.34357(19) -0.00203(15) 0.4369(2) 0.0217(4) Uani 1 1 d . . .
S11 S 0.28875(6) 0.01838(7) 0.54959(6) 0.0400(2) Uani 1 1 d . . .

loop_
_atom_site_aniso_label
_atom_site_aniso_U_11
_atom_site_aniso_U_22
_atom_site_aniso_U_33
_atom_site_aniso_U_23
_atom_site_aniso_U_13
_atom_site_aniso_U_12
Fe1 0.0312(2) 0.0171(2) 0.0191(2) 0.000 0.01725(17) 0.000
N1 0.0300(12) 0.0175(11) 0.0287(13) 0.000 0.0173(10) 0.000
N2 0.0481(15) 0.0203(11) 0.0291(14) 0.000 0.0222(12) 0.000
C1 0.0395(12) 0.0210(10) 0.0474(15) -0.0057(9) 0.0315(11) -0.0023(8)
C2 0.0404(12) 0.0200(10) 0.0451(14) -0.0035(8) 0.0302(11) -0.0069(8)
C3 0.0272(14) 0.0160(11) 0.0237(14) 0.000 0.0108(11) 0.000
C4 0.0320(15) 0.0191(13) 0.0281(15) 0.000 0.0153(12) 0.000
C5 0.0691(16) 0.0201(10) 0.0372(13) 0.0046(9) 0.0353(12) 0.0051(10)
C6 0.0771(18) 0.0221(10) 0.0400(14) 0.0017(9) 0.0405(14) 0.0071(10)
N11 0.0313(9) 0.0275(8) 0.0213(8) -0.0003(7) 0.0158(7) 0.0014(6)
C11 0.0244(9) 0.0220(9) 0.0206(9) 0.0006(7) 0.0106(7) -0.0010(7)
S11 0.0286(3) 0.0763(5) 0.0221(3) -0.0059(3) 0.0175(2) -0.0022(3)

loop_
_atom_type_symbol
_atom_type_description
_atom_type_scat_dispersion_real
_atom_type_scat_dispersion_imag
_atom_type_scat_source
C C 0.0033 0.0016 'International Tables Vol C Tables 4.2.6.8 and 6.1.1.4'
H H 0.0000 0.0000 'International Tables Vol C Tables 4.2.6.8 and 6.1.1.4'
N N 0.0061 0.0033 'International Tables Vol C Tables 4.2.6.8 and 6.1.1.4'
S S 0.1246 0.1234 'International Tables Vol C Tables 4.2.6.8 and 6.1.1.4'
Fe Fe 0.3463 0.8444 'International Tables Vol C Tables 4.2.6.8 and 6.1.1.4'

loop_
_geom_angle_atom_site_label_1
_geom_angle_atom_site_label_2
_geom_angle_atom_site_label_3
_geom_angle
_geom_angle_site_symmetry_1
_geom_angle_site_symmetry_3
_geom_angle_publ_flag
N11 Fe1 N11 179.66(9) 6_556 5_656 ?
N11 Fe1 N1 90.17(5) 6_556 . ?
N11 Fe1 N1 90.17(5) 5_656 . ?
N11 Fe1 N2 89.83(5) 6_556 1_545 ?
N11 Fe1 N2 89.83(5) 5_656 1_545 ?
N1 Fe1 N2 180.0 . 1_545 ?
N11 Fe1 S11 92.26(5) 6_556 2_656 ?
N11 Fe1 S11 87.74(5) 5_656 2_656 ?
N1 Fe1 S11 89.198(18) . 2_656 ?
N2 Fe1 S11 90.802(18) 1_545 2_656 ?
N11 Fe1 S11 87.74(5) 6_556 . ?
N11 Fe1 S11 92.26(5) 5_656 . ?
N1 Fe1 S11 89.198(18) . . ?
N2 Fe1 S11 90.802(18) 1_545 . ?
S11 Fe1 S11 178.40(4) 2_656 . ?
C1 N1 C1 116.7(2) 2_656 . ?
C1 N1 Fe1 121.63(12) 2_656 . ?
C1 N1 Fe1 121.63(12) . . ?
C6 N2 C6 116.0(3) . 2_656 ?
C6 N2 Fe1 121.99(13) . 1_565 ?
C6 N2 Fe1 121.99(13) 2_656 1_565 ?
N1 C1 C2 123.20(19) . . ?
C3 C2 C1 119.98(19) . . ?
C2 C3 C2 116.9(2) 2_656 . ?
C2 C3 C4 121.55(12) 2_656 . ?
C2 C3 C4 121.55(12) . . ?
C5 C4 C5 116.9(3) . 2_656 ?
C5 C4 C3 121.55(13) . . ?
C5 C4 C3 121.55(13) 2_656 . ?
C6 C5 C4 119.6(2) . . ?
N2 C6 C5 123.9(2) . . ?
C11 N11 Fe1 164.16(17) . 5_656 ?
N11 C11 S11 178.95(18) . . ?
C11 S11 Fe1 102.08(8) . . ?

loop_
_geom_bond_atom_site_label_1
_geom_bond_atom_site_label_2
_geom_bond_distance
_geom_bond_site_symmetry_2
_geom_bond_publ_flag
Fe1 N11 2.1114(18) 6_556 ?
Fe1 N11 2.1114(18) 5_656 ?
Fe1 N1 2.215(2) . ?
Fe1 N2 2.229(2) 1_545 ?
Fe1 S11 2.6018(7) 2_656 ?
Fe1 S11 2.6018(7) . ?
N1 C1 1.341(2) 2_656 ?
N1 C1 1.341(2) . ?
N2 C6 1.339(3) . ?
N2 C6 1.339(3) 2_656 ?
N2 Fe1 2.229(2) 1_565 ?
C1 C2 1.387(3) . ?
C2 C3 1.385(2) . ?
C3 C2 1.385(2) 2_656 ?
C3 C4 1.485(4) . ?
C4 C5 1.387(3) . ?
C4 C5 1.387(3) 2_656 ?
C5 C6 1.383(3) . ?
N11 C11 1.154(3) . ?
N11 Fe1 2.1114(18) 5_656 ?
C11 S11 1.641(2) . ?
